data_2241101
loop_
_publ_author_name
'Umadevi, M.'
'Raju, P.'
'Yamuna, R.'
'Mohanakrishnan, A. K.'
'Chakkaravarthi, G.'

_publ_section_title
;
 Crystal structure of
 (<i>E</i>)-2-(4-methoxystyryl)-3-methyl-1-phenylsulfonyl-1<i>H</i>-indole
;
_journal_coeditor_code HB7496
_journal_issue 10
_journal_name_full 'Acta Crystallographica Section E'
_journal_page_first o723
_journal_page_last o724
_journal_paper_doi 10.1107/S2056989015016631
_journal_volume 71
_journal_year 2015
_chemical_formula_iupac 'C24 H21 N O3 S'
_chemical_formula_moiety 'C24 H21 N O3 S'
_chemical_formula_sum 'C24 H21 N O3 S'
_chemical_formula_weight 403.48
_chemical_name_systematic
;
(<i>E</i>)-2-(4-Methoxystyryl)-3-methyl-1-phenylsulfonyl-1<i>H</i>-indole
;
_space_group_IT_number 15
_symmetry_cell_setting monoclinic
_symmetry_space_group_name_Hall '-C 2yc'
_symmetry_space_group_name_H-M 'C 1 2/c 1'
_atom_sites_solution_hydrogens geom
_atom_sites_solution_primary direct
_atom_sites_solution_secondary difmap
_audit_creation_method SHELXL-97
_cell_angle_alpha 90.00
_cell_angle_beta 102.827(6)
_cell_angle_gamma 90.00
_cell_formula_units_Z 8
_cell_length_a 27.373(4)
_cell_length_b 12.7232(16)
_cell_length_c 12.0881(13)
_cell_measurement_reflns_used 5639
_cell_measurement_temperature 295(2)
_cell_measurement_theta_max 24.59
_cell_measurement_theta_min 2.59
_cell_volume 4104.9(9)
_computing_cell_refinement
;
SAINT (Bruker, 2004)
;
_computing_data_collection
;
APEX2 (Bruker, 2004)
;
_computing_data_reduction
;
SAINT (Bruker, 2004)
;
_computing_molecular_graphics
;
PLATON (Spek, 2009)
;
_computing_publication_material
;
SHELXL97 (Sheldrick, 2008) and PLATON (Spek, 2009)
;
_computing_structure_refinement
;
SHELXL97 (Sheldrick, 2008)
;
_computing_structure_solution
;
SHELXS97 (Sheldrick, 2008)
;
_diffrn_ambient_temperature 295(2)
_diffrn_measured_fraction_theta_full 0.993
_diffrn_measured_fraction_theta_max 0.993
_diffrn_measurement_device_type 'Bruker Kappa APEXII CCD'
_diffrn_measurement_method '\w and \f scan'
_diffrn_radiation_monochromator graphite
_diffrn_radiation_source 'fine-focus sealed tube'
_diffrn_radiation_type MoK\a
_diffrn_radiation_wavelength 0.71073
_diffrn_reflns_av_R_equivalents 0.1201
_diffrn_reflns_av_sigmaI/netI 0.0768
_diffrn_reflns_limit_h_max 35
_diffrn_reflns_limit_h_min -36
_diffrn_reflns_limit_k_max 16
_diffrn_reflns_limit_k_min -16
_diffrn_reflns_limit_l_max 15
_diffrn_reflns_limit_l_min -15
_diffrn_reflns_number 26597
_diffrn_reflns_theta_full 27.90
_diffrn_reflns_theta_max 27.90
_diffrn_reflns_theta_min 2.35
_diffrn_standards_interval_time 0
_diffrn_standards_number 0
_exptl_absorpt_coefficient_mu 0.183
_exptl_absorpt_correction_T_max 0.9643
_exptl_absorpt_correction_T_min 0.9506
_exptl_absorpt_correction_type multi-scan
_exptl_absorpt_process_details
;
(SADABS; Sheldrick, 1996)
;
_exptl_crystal_colour colourless
_exptl_crystal_density_diffrn 1.306
_exptl_crystal_density_method 'not measured'
_exptl_crystal_description block
_exptl_crystal_F_000 1696
_exptl_crystal_size_max 0.28
_exptl_crystal_size_mid 0.24
_exptl_crystal_size_min 0.20
_refine_diff_density_max 0.283
_refine_diff_density_min -0.374
_refine_ls_extinction_method none
_refine_ls_goodness_of_fit_ref 1.003
_refine_ls_hydrogen_treatment constr
_refine_ls_matrix_type full
_refine_ls_number_parameters 264
_refine_ls_number_reflns 4852
_refine_ls_number_restraints 0
_refine_ls_restrained_S_all 1.003
_refine_ls_R_factor_all 0.1438
_refine_ls_R_factor_gt 0.0643
_refine_ls_shift/su_max 0.000
_refine_ls_shift/su_mean 0.000
_refine_ls_structure_factor_coef Fsqd
_refine_ls_weighting_details 'calc w=1/[\s^2^(Fo^2^)+(0.1090P)^2^+3.4059P] where P=(Fo^2^+2Fc^2^)/3'
_refine_ls_weighting_scheme calc
_refine_ls_wR_factor_gt 0.1686
_refine_ls_wR_factor_ref 0.2306
_reflns_number_gt 2432
_reflns_number_total 4852
_reflns_threshold_expression I>2\s(I)
_cod_data_source_file hb7496sup1.cif
_cod_data_source_block I
_cod_original_sg_symbol_H-M C2/c
_cod_database_code 2241101
_cod_database_fobs_code 2241101

loop_
_symmetry_equiv_pos_as_xyz
'x, y, z'
'-x, y, -z+1/2'
'x+1/2, y+1/2, z'
'-x+1/2, y+1/2, -z+1/2'
'-x, -y, -z'
'x, -y, z-1/2'
'-x+1/2, -y+1/2, -z'
'x+1/2, -y+1/2, z-1/2'

loop_
_atom_site_type_symbol
_atom_site_label
_atom_site_fract_x
_atom_site_fract_y
_atom_site_fract_z
_atom_site_U_iso_or_equiv
_atom_site_adp_type
_atom_site_calc_flag
_atom_site_refinement_flags
_atom_site_occupancy
_atom_site_symmetry_multiplicity
C C1 0.40832(12) 0.0851(3) 0.4987(3) 0.0558(9) Uani d . 1 1
C C2 0.44297(16) 0.1492(3) 0.5659(4) 0.0830(12) Uani d . 1 1
H H2 0.4371 0.1778 0.6326 0.100 Uiso calc R 1 1
C C3 0.48806(19) 0.1704(4) 0.5304(7) 0.117(2) Uani d . 1 1
H H3 0.5124 0.2133 0.5741 0.140 Uiso calc R 1 1
C C4 0.4957(2) 0.1274(5) 0.4313(7) 0.121(2) Uani d . 1 1
H H4 0.5254 0.1412 0.4083 0.145 Uiso calc R 1 1
C C5 0.4609(2) 0.0657(5) 0.3678(5) 0.1072(18) Uani d . 1 1
H H5 0.4667 0.0369 0.3011 0.129 Uiso calc R 1 1
C C6 0.41692(15) 0.0444(3) 0.3994(3) 0.0697(10) Uani d . 1 1
H H6 0.3928 0.0024 0.3536 0.084 Uiso calc R 1 1
C C7 0.30101(11) 0.1982(2) 0.3861(3) 0.0467(7) Uani d . 1 1
C C8 0.29070(13) 0.1401(3) 0.2867(3) 0.0583(9) Uani d . 1 1
H H8 0.2952 0.0676 0.2882 0.070 Uiso calc R 1 1
C C9 0.27364(14) 0.1922(4) 0.1857(3) 0.0712(11) Uani d . 1 1
H H9 0.2671 0.1542 0.1183 0.085 Uiso calc R 1 1
C C10 0.26607(15) 0.2987(4) 0.1820(3) 0.0748(11) Uani d . 1 1
H H10 0.2537 0.3314 0.1126 0.090 Uiso calc R 1 1
C C11 0.27647(13) 0.3574(3) 0.2794(3) 0.0642(10) Uani d . 1 1
H H11 0.2713 0.4297 0.2761 0.077 Uiso calc R 1 1
C C12 0.29493(11) 0.3081(3) 0.3841(3) 0.0496(8) Uani d . 1 1
C C13 0.31014(12) 0.3465(2) 0.4972(3) 0.0516(8) Uani d . 1 1
C C14 0.32558(11) 0.2641(2) 0.5673(3) 0.0480(8) Uani d . 1 1
C C15 0.30517(15) 0.4586(3) 0.5297(4) 0.0736(11) Uani d . 1 1
H H15A 0.3076 0.4632 0.6100 0.110 Uiso calc R 1 1
H H15B 0.2732 0.4853 0.4902 0.110 Uiso calc R 1 1
H H15C 0.3314 0.4994 0.5097 0.110 Uiso calc R 1 1
C C16 0.34235(13) 0.2629(3) 0.6895(3) 0.0537(8) Uani d . 1 1
H H16 0.3298 0.2110 0.7298 0.064 Uiso calc R 1 1
C C17 0.37458(13) 0.3316(3) 0.7474(3) 0.0556(8) Uani d . 1 1
H H17 0.3887 0.3794 0.7054 0.067 Uiso calc R 1 1
C C18 0.38995(12) 0.3393(3) 0.8702(3) 0.0534(8) Uani d . 1 1
C C19 0.42576(14) 0.4133(3) 0.9200(3) 0.0675(10) Uani d . 1 1
H H19 0.4405 0.4553 0.8736 0.081 Uiso calc R 1 1
C C20 0.43979(15) 0.4256(3) 1.0354(3) 0.0734(11) Uani d . 1 1
H H20 0.4635 0.4762 1.0657 0.088 Uiso calc R 1 1
C C21 0.41924(13) 0.3642(3) 1.1070(3) 0.0619(9) Uani d . 1 1
C C22 0.38457(12) 0.2888(3) 1.0604(3) 0.0589(9) Uani d . 1 1
H H22 0.3707 0.2457 1.1075 0.071 Uiso calc R 1 1
C C23 0.37042(13) 0.2769(3) 0.9445(3) 0.0602(9) Uani d . 1 1
H H23 0.3470 0.2255 0.9148 0.072 Uiso calc R 1 1
C C24 0.4123(2) 0.3287(4) 1.2952(4) 0.1073(17) Uani d . 1 1
H H24A 0.3772 0.3454 1.2805 0.161 Uiso calc R 1 1
H H24B 0.4278 0.3481 1.3717 0.161 Uiso calc R 1 1
H H24C 0.4164 0.2547 1.2852 0.161 Uiso calc R 1 1
N N1 0.31802(9) 0.16882(19) 0.5006(2) 0.0477(7) Uani d . 1 1
O O1 0.32587(9) -0.02048(17) 0.4661(2) 0.0633(7) Uani d . 1 1
O O2 0.35975(11) 0.0507(2) 0.65544(19) 0.0733(8) Uani d . 1 1
O O3 0.43465(10) 0.3842(3) 1.2199(2) 0.0862(9) Uani d . 1 1
S S1 0.35144(3) 0.06038(6) 0.53598(7) 0.0512(3) Uani d . 1 1

loop_
_atom_site_aniso_label
_atom_site_aniso_U_11
_atom_site_aniso_U_22
_atom_site_aniso_U_33
_atom_site_aniso_U_12
_atom_site_aniso_U_13
_atom_site_aniso_U_23
C1 0.0529(19) 0.0443(19) 0.068(2) 0.0044(15) 0.0089(17) 0.0051(16)
C2 0.071(3) 0.058(3) 0.112(3) 0.002(2) 0.005(2) -0.013(2)
C3 0.064(3) 0.071(3) 0.204(7) -0.011(2) 0.008(4) 0.002(4)
C4 0.082(4) 0.097(4) 0.199(7) 0.008(3) 0.065(4) 0.028(4)
C5 0.088(3) 0.114(4) 0.138(5) 0.007(3) 0.064(3) 0.021(4)
C6 0.066(2) 0.076(3) 0.071(3) 0.0089(19) 0.0230(19) 0.004(2)
C7 0.0452(17) 0.0462(19) 0.0502(19) 0.0007(14) 0.0141(14) 0.0035(15)
C8 0.065(2) 0.048(2) 0.061(2) -0.0047(16) 0.0105(17) -0.0074(17)
C9 0.078(3) 0.081(3) 0.051(2) -0.007(2) 0.0066(19) 0.001(2)
C10 0.079(3) 0.074(3) 0.068(3) -0.003(2) 0.009(2) 0.017(2)
C11 0.063(2) 0.053(2) 0.076(3) 0.0011(17) 0.0119(19) 0.016(2)
C12 0.0437(17) 0.0437(19) 0.063(2) 0.0011(14) 0.0156(15) 0.0046(16)
C13 0.0476(18) 0.0409(19) 0.069(2) 0.0003(14) 0.0194(16) -0.0030(17)
C14 0.0498(18) 0.0418(18) 0.057(2) -0.0044(14) 0.0227(15) -0.0097(15)
C15 0.075(3) 0.044(2) 0.102(3) 0.0026(18) 0.021(2) -0.008(2)
C16 0.063(2) 0.047(2) 0.057(2) -0.0032(16) 0.0262(17) -0.0063(15)
C17 0.059(2) 0.053(2) 0.056(2) -0.0041(16) 0.0173(16) -0.0039(16)
C18 0.0542(19) 0.046(2) 0.062(2) -0.0012(15) 0.0176(16) -0.0080(16)
C19 0.074(2) 0.067(2) 0.066(2) -0.018(2) 0.026(2) -0.0078(19)
C20 0.068(2) 0.079(3) 0.074(3) -0.025(2) 0.018(2) -0.019(2)
C21 0.057(2) 0.066(2) 0.062(2) 0.0018(18) 0.0109(18) -0.0069(19)
C22 0.057(2) 0.057(2) 0.063(2) -0.0004(17) 0.0147(17) 0.0087(18)
C23 0.058(2) 0.050(2) 0.071(2) -0.0051(16) 0.0119(18) -0.0014(18)
C24 0.148(5) 0.098(4) 0.067(3) -0.013(3) 0.005(3) 0.018(3)
N1 0.0532(15) 0.0406(15) 0.0509(16) -0.0033(12) 0.0149(12) -0.0032(12)
O1 0.0731(16) 0.0360(13) 0.0815(17) -0.0048(11) 0.0189(13) -0.0054(11)
O2 0.113(2) 0.0603(16) 0.0497(15) 0.0094(14) 0.0244(14) 0.0132(12)
O3 0.0832(19) 0.109(2) 0.0646(18) -0.0207(17) 0.0131(15) -0.0117(16)
S1 0.0654(6) 0.0367(5) 0.0536(5) 0.0005(4) 0.0176(4) 0.0033(4)

loop_
_atom_type_symbol
_atom_type_description
_atom_type_scat_dispersion_real
_atom_type_scat_dispersion_imag
_atom_type_scat_source
C C 0.0033 0.0016 'International Tables Vol C Tables 4.2.6.8 and 6.1.1.4'
H H 0.0000 0.0000 'International Tables Vol C Tables 4.2.6.8 and 6.1.1.4'
N N 0.0061 0.0033 'International Tables Vol C Tables 4.2.6.8 and 6.1.1.4'
O O 0.0106 0.0060 'International Tables Vol C Tables 4.2.6.8 and 6.1.1.4'
S S 0.1246 0.1234 'International Tables Vol C Tables 4.2.6.8 and 6.1.1.4'

loop_
_geom_angle_atom_site_label_1
_geom_angle_atom_site_label_2
_geom_angle_atom_site_label_3
_geom_angle
C2 C1 C6 120.7(4)
C2 C1 S1 119.6(3)
C6 C1 S1 119.6(3)
C1 C2 C3 117.8(5)
C1 C2 H2 121.1
C3 C2 H2 121.1
C4 C3 C2 120.0(5)
C4 C3 H3 120.0
C2 C3 H3 120.0
C5 C4 C3 120.4(5)
C5 C4 H4 119.8
C3 C4 H4 119.8
C4 C5 C6 121.0(5)
C4 C5 H5 119.5
C6 C5 H5 119.5
C5 C6 C1 120.1(5)
C5 C6 H6 120.0
C1 C6 H6 120.0
C8 C7 C12 121.0(3)
C8 C7 N1 132.0(3)
C12 C7 N1 107.0(3)
C9 C8 C7 118.4(3)
C9 C8 H8 120.8
C7 C8 H8 120.8
C10 C9 C8 121.6(4)
C10 C9 H9 119.2
C8 C9 H9 119.2
C9 C10 C11 120.7(4)
C9 C10 H10 119.7
C11 C10 H10 119.7
C10 C11 C12 119.7(4)
C10 C11 H11 120.2
C12 C11 H11 120.2
C11 C12 C7 118.6(3)
C11 C12 C13 133.0(3)
C7 C12 C13 108.4(3)
C14 C13 C12 108.6(3)
C14 C13 C15 127.4(3)
C12 C13 C15 123.8(3)
C13 C14 N1 108.3(3)
C13 C14 C16 129.2(3)
N1 C14 C16 122.3(3)
C13 C15 H15A 109.5
C13 C15 H15B 109.5
H15A C15 H15B 109.5
C13 C15 H15C 109.5
H15A C15 H15C 109.5
H15B C15 H15C 109.5
C17 C16 C14 123.7(3)
C17 C16 H16 118.2
C14 C16 H16 118.2
C16 C17 C18 126.3(3)
C16 C17 H17 116.9
C18 C17 H17 116.9
C23 C18 C19 116.1(3)
C23 C18 C17 123.7(3)
C19 C18 C17 120.2(3)
C20 C19 C18 121.8(3)
C20 C19 H19 119.1
C18 C19 H19 119.1
C19 C20 C21 120.9(4)
C19 C20 H20 119.5
C21 C20 H20 119.5
O3 C21 C20 116.5(3)
O3 C21 C22 124.9(3)
C20 C21 C22 118.6(3)
C23 C22 C21 120.3(3)
C23 C22 H22 119.9
C21 C22 H22 119.9
C22 C23 C18 122.2(3)
C22 C23 H23 118.9
C18 C23 H23 118.9
O3 C24 H24A 109.5
O3 C24 H24B 109.5
H24A C24 H24B 109.5
O3 C24 H24C 109.5
H24A C24 H24C 109.5
H24B C24 H24C 109.5
C7 N1 C14 107.5(2)
C7 N1 S1 121.2(2)
C14 N1 S1 123.5(2)
C21 O3 C24 118.4(3)
O1 S1 O2 119.45(15)
O1 S1 N1 106.24(14)
O2 S1 N1 106.86(14)
O1 S1 C1 109.21(16)
O2 S1 C1 109.19(17)
N1 S1 C1 104.87(14)

loop_
_geom_bond_atom_site_label_1
_geom_bond_atom_site_label_2
_geom_bond_distance
C1 C2 1.372(5)
C1 C6 1.375(5)
C1 S1 1.742(4)
C2 C3 1.420(7)
C2 H2 0.9300
C3 C4 1.375(8)
C3 H3 0.9300
C4 C5 1.337(8)
C4 H4 0.9300
C5 C6 1.369(6)
C5 H5 0.9300
C6 H6 0.9300
C7 C8 1.386(4)
C7 C12 1.407(5)
C7 N1 1.409(4)
C8 C9 1.377(5)
C8 H8 0.9300
C9 C10 1.370(6)
C9 H9 0.9300
C10 C11 1.370(5)
C10 H10 0.9300
C11 C12 1.403(5)
C11 H11 0.9300
C12 C13 1.424(5)
C13 C14 1.355(4)
C13 C15 1.494(5)
C14 N1 1.446(4)
C14 C16 1.447(4)
C15 H15A 0.9600
C15 H15B 0.9600
C15 H15C 0.9600
C16 C17 1.326(4)
C16 H16 0.9300
C17 C18 1.454(5)
C17 H17 0.9300
C18 C23 1.391(5)
C18 C19 1.395(5)
C19 C20 1.372(5)
C19 H19 0.9300
C20 C21 1.376(5)
C20 H20 0.9300
C21 O3 1.359(4)
C21 C22 1.379(5)
C22 C23 1.377(5)
C22 H22 0.9300
C23 H23 0.9300
C24 O3 1.396(5)
C24 H24A 0.9600
C24 H24B 0.9600
C24 H24C 0.9600
N1 S1 1.658(3)
O1 S1 1.414(2)
O2 S1 1.416(2)

loop_
_geom_hbond_atom_site_label_D
_geom_hbond_atom_site_label_H
_geom_hbond_atom_site_label_A
_geom_hbond_site_symmetry_A
_geom_hbond_distance_DH
_geom_hbond_distance_HA
_geom_hbond_distance_DA
_geom_hbond_angle_DHA
_geom_hbond_publ_flag
C6 H6 O2 6 0.93 2.46 3.249(5) 143 y
C15 H15C Cg4 4_564 0.96 2.82 3.759(4) 167 y
C24 H24A Cg3 1_556 0.96 2.84 3.634(6) 140 y
C24 H24C Cg2 1_556 0.96 2.88 3.520(5) 125 y

loop_
_geom_torsion_atom_site_label_1
_geom_torsion_atom_site_label_2
_geom_torsion_atom_site_label_3
_geom_torsion_atom_site_label_4
_geom_torsion
C6 C1 C2 C3 -1.1(6)
S1 C1 C2 C3 -177.7(3)
C1 C2 C3 C4 0.2(7)
C2 C3 C4 C5 0.2(9)
C3 C4 C5 C6 0.3(9)
C4 C5 C6 C1 -1.1(7)
C2 C1 C6 C5 1.5(6)
S1 C1 C6 C5 178.2(3)
C12 C7 C8 C9 -0.9(5)
N1 C7 C8 C9 179.2(3)
C7 C8 C9 C10 -1.0(6)
C8 C9 C10 C11 1.6(6)
C9 C10 C11 C12 -0.2(6)
C10 C11 C12 C7 -1.7(5)
C10 C11 C12 C13 178.2(3)
C8 C7 C12 C11 2.2(5)
N1 C7 C12 C11 -177.8(3)
C8 C7 C12 C13 -177.7(3)
N1 C7 C12 C13 2.2(3)
C11 C12 C13 C14 -179.4(3)
C7 C12 C13 C14 0.5(4)
C11 C12 C13 C15 5.1(6)
C7 C12 C13 C15 -175.0(3)
C12 C13 C14 N1 -3.0(3)
C15 C13 C14 N1 172.2(3)
C12 C13 C14 C16 -177.1(3)
C15 C13 C14 C16 -1.8(5)
C13 C14 C16 C17 -45.6(5)
N1 C14 C16 C17 141.1(3)
C14 C16 C17 C18 175.1(3)
C16 C17 C18 C23 -3.2(5)
C16 C17 C18 C19 177.6(3)
C23 C18 C19 C20 -1.8(5)
C17 C18 C19 C20 177.5(3)
C18 C19 C20 C21 0.7(6)
C19 C20 C21 O3 -178.4(4)
C19 C20 C21 C22 0.8(6)
O3 C21 C22 C23 178.1(3)
C20 C21 C22 C23 -1.1(5)
C21 C22 C23 C18 -0.1(5)
C19 C18 C23 C22 1.5(5)
C17 C18 C23 C22 -177.7(3)
C8 C7 N1 C14 175.9(3)
C12 C7 N1 C14 -4.0(3)
C8 C7 N1 S1 25.9(4)
C12 C7 N1 S1 -154.0(2)
C13 C14 N1 C7 4.5(3)
C16 C14 N1 C7 179.0(3)
C13 C14 N1 S1 153.6(2)
C16 C14 N1 S1 -31.8(4)
C20 C21 O3 C24 175.7(4)
C22 C21 O3 C24 -3.5(6)
C7 N1 S1 O1 -48.0(3)
C14 N1 S1 O1 166.9(2)
C7 N1 S1 O2 -176.6(2)
C14 N1 S1 O2 38.3(3)
C7 N1 S1 C1 67.6(3)
C14 N1 S1 C1 -77.5(3)
C2 C1 S1 O1 -170.2(3)
C6 C1 S1 O1 13.1(3)
C2 C1 S1 O2 -37.9(3)
C6 C1 S1 O2 145.3(3)
C2 C1 S1 N1 76.3(3)
C6 C1 S1 N1 -100.4(3)
